data_7111649
loop_
_publ_author_name
'Banert, Klaus'
'Hagedorn, Manfred'
'Wutke, Jens'
'Ecorchard, Petra'
'Schaarschmidt, Dieter'
'Lang, Heinrich'

_publ_section_title
;
 Elusive ethynyl azides: trapping by 1,3-dipolar cycloaddition and
 decomposition to cyanocarbenes
;
_journal_issue 23
_journal_name_full 'Chemical Communications'
_journal_page_first 4058
_journal_paper_doi 10.1039/c0cc00079e
_journal_volume 46
_journal_year 2010
_chemical_formula_moiety 'C10 H11 N O S'
_chemical_formula_sum 'C10 H11 N O S'
_chemical_formula_weight 193.26
_chemical_name_systematic
;
?
;
_space_group_IT_number 61
_symmetry_cell_setting orthorhombic
_symmetry_space_group_name_Hall '-P 2ac 2ab'
_symmetry_space_group_name_H-M 'P b c a'
_atom_sites_solution_hydrogens geom
_atom_sites_solution_primary direct
_atom_sites_solution_secondary difmap
_audit_creation_method SHELXL-97
_cell_angle_alpha 90.00
_cell_angle_beta 90.00
_cell_angle_gamma 90.00
_cell_formula_units_Z 8
_cell_length_a 10.1145(7)
_cell_length_b 8.6150(7)
_cell_length_c 22.2122(16)
_cell_measurement_reflns_used 16215
_cell_measurement_temperature 100(2)
_cell_measurement_theta_max 26.0000
_cell_measurement_theta_min 2.9832
_cell_volume 1935.5(2)
_computing_cell_refinement
;
CrysAlis RED, Oxford Diffraction Ltd.,
Version 1.171.32.37 (release 24-10-2008 CrysAlis171 .NET)
(compiled Oct 24 2008,09:44:38)
;
_computing_data_collection
;
CrysAlis CCD, Oxford Diffraction Ltd.,
Version 1.171.32.37 (release 24-10-2008 CrysAlis171 .NET)
(compiled Oct 24 2008,09:44:38)
;
_computing_data_reduction
;
CrysAlis RED, Oxford Diffraction Ltd.,
Version 1.171.32.37 (release 24-10-2008 CrysAlis171 .NET)
(compiled Oct 24 2008,09:44:38)
;
_computing_structure_refinement 'SHELXL-97 (Sheldrick, 1997)'
_computing_structure_solution 'SHELXS-97 (Sheldrick, 1990)'
_diffrn_ambient_temperature 100(2)
_diffrn_measured_fraction_theta_full 0.997
_diffrn_measured_fraction_theta_max 0.997
_diffrn_measurement_device_type 'Oxford Gemini S'
_diffrn_measurement_method '\w scans'
_diffrn_radiation_monochromator graphite
_diffrn_radiation_source 'fine-focus sealed tube'
_diffrn_radiation_type MoK\a
_diffrn_radiation_wavelength 0.71073
_diffrn_reflns_av_R_equivalents 0.0181
_diffrn_reflns_av_sigmaI/netI 0.0085
_diffrn_reflns_limit_h_max 12
_diffrn_reflns_limit_h_min -12
_diffrn_reflns_limit_k_max 10
_diffrn_reflns_limit_k_min -10
_diffrn_reflns_limit_l_max 27
_diffrn_reflns_limit_l_min -27
_diffrn_reflns_number 17409
_diffrn_reflns_theta_full 26.08
_diffrn_reflns_theta_max 26.08
_diffrn_reflns_theta_min 3.24
_diffrn_standards_decay_% 0
_diffrn_standards_interval_count 50
_diffrn_standards_interval_time 10
_diffrn_standards_number 2
_exptl_absorpt_coefficient_mu 0.292
_exptl_absorpt_correction_T_max 1.00000
_exptl_absorpt_correction_T_min 0.97351
_exptl_absorpt_correction_type multi-scan
_exptl_absorpt_process_details
;
CrysAlis RED, Oxford Diffraction Ltd.,
Version 1.171.32.37 (release 24-10-2008 CrysAlis171 .NET)
(compiled Oct 24 2008,09:44:38)
Empirical absorption correction using spherical harmonics,
implemented in SCALE3 ABSPACK scaling algorithm.
;
_exptl_crystal_colour 'light yellow'
_exptl_crystal_density_diffrn 1.326
_exptl_crystal_density_method 'not measured'
_exptl_crystal_description planar
_exptl_crystal_F_000 816
_exptl_crystal_size_max 0.6
_exptl_crystal_size_mid 0.4
_exptl_crystal_size_min 0.05
_refine_diff_density_max 0.323
_refine_diff_density_min -0.447
_refine_diff_density_rms 0.050
_refine_ls_extinction_method none
_refine_ls_goodness_of_fit_ref 1.086
_refine_ls_hydrogen_treatment constr
_refine_ls_matrix_type full
_refine_ls_number_parameters 118
_refine_ls_number_reflns 1918
_refine_ls_number_restraints 0
_refine_ls_restrained_S_all 1.086
_refine_ls_R_factor_all 0.0363
_refine_ls_R_factor_gt 0.0308
_refine_ls_shift/su_max 0.001
_refine_ls_shift/su_mean 0.000
_refine_ls_structure_factor_coef Fsqd
_refine_ls_weighting_details 'calc w=1/[\s^2^(Fo^2^)+(0.0332P)^2^+1.6727P] where P=(Fo^2^+2Fc^2^)/3'
_refine_ls_weighting_scheme calc
_refine_ls_wR_factor_gt 0.0758
_refine_ls_wR_factor_ref 0.0817
_reflns_number_gt 1719
_reflns_number_total 1918
_reflns_threshold_expression >2sigma(I)
_cod_data_source_file c0cc00079esup1.cif
_cod_data_source_block org1
_cod_original_sg_symbol_H-M Pbca
_cod_database_code 7111649

loop_
_symmetry_equiv_pos_as_xyz
'x, y, z'
'-x+1/2, -y, z+1/2'
'-x, y+1/2, -z+1/2'
'x+1/2, -y+1/2, -z'
'-x, -y, -z'
'x-1/2, y, -z-1/2'
'x, -y-1/2, z-1/2'
'-x-1/2, y-1/2, z'

loop_
_atom_site_label
_atom_site_type_symbol
_atom_site_fract_x
_atom_site_fract_y
_atom_site_fract_z
_atom_site_U_iso_or_equiv
_atom_site_adp_type
_atom_site_occupancy
_atom_site_symmetry_multiplicity
_atom_site_calc_flag
_atom_site_refinement_flags
N1 N -0.29046(13) 0.94564(17) 0.42588(7) 0.0281(3) Uani 1 1 d .
C1 C -0.17918(15) 0.93466(17) 0.41489(7) 0.0204(3) Uani 1 1 d .
C2 C -0.04445(14) 0.92536(17) 0.39935(7) 0.0175(3) Uani 1 1 d .
C3 C 0.01291(15) 1.02604(17) 0.35261(6) 0.0187(3) Uani 1 1 d .
C4 C -0.05471(17) 1.16242(19) 0.33648(8) 0.0278(4) Uani 1 1 d .
H4 H -0.1352 1.1880 0.3561 0.033 Uiso 1 1 calc R
C5 C -0.0054(2) 1.2599(2) 0.29229(9) 0.0362(4) Uani 1 1 d .
H5 H -0.0526 1.3515 0.2820 0.043 Uiso 1 1 calc R
C6 C 0.1116(2) 1.2258(2) 0.26286(8) 0.0342(4) Uani 1 1 d .
H6 H 0.1440 1.2920 0.2320 0.041 Uiso 1 1 calc R
C7 C 0.18093(17) 1.0935(2) 0.27915(7) 0.0276(4) Uani 1 1 d .
H7 H 0.2622 1.0699 0.2598 0.033 Uiso 1 1 calc R
C8 C 0.13252(16) 0.99509(18) 0.32358(7) 0.0219(3) Uani 1 1 d .
H8 H 0.1816 0.9053 0.3344 0.026 Uiso 1 1 calc R
S S 0.05053(3) 0.80353(4) 0.439141(16) 0.01659(13) Uani 1 1 d .
C9 C -0.04350(15) 0.7428(2) 0.50147(7) 0.0219(3) Uani 1 1 d .
H9A H 0.0089 0.6710 0.5260 0.033 Uiso 1 1 calc R
H9B H -0.1237 0.6903 0.4874 0.033 Uiso 1 1 calc R
H9C H -0.0681 0.8333 0.5257 0.033 Uiso 1 1 calc R
C10 C 0.08254(16) 0.62704(18) 0.40087(8) 0.0257(4) Uani 1 1 d .
H10A H 0.1382 0.5604 0.4261 0.039 Uiso 1 1 calc R
H10B H 0.1283 0.6490 0.3629 0.039 Uiso 1 1 calc R
H10C H -0.0012 0.5741 0.3924 0.039 Uiso 1 1 calc R
O O 0.17731(11) 0.87017(14) 0.45599(5) 0.0268(3) Uani 1 1 d .

loop_
_atom_site_aniso_label
_atom_site_aniso_U_11
_atom_site_aniso_U_22
_atom_site_aniso_U_33
_atom_site_aniso_U_23
_atom_site_aniso_U_13
_atom_site_aniso_U_12
N1 0.0188(7) 0.0272(7) 0.0384(8) -0.0020(6) -0.0017(6) 0.0043(6)
C1 0.0216(8) 0.0160(7) 0.0236(8) -0.0022(6) -0.0044(6) 0.0027(6)
C2 0.0158(7) 0.0163(7) 0.0205(7) 0.0002(6) -0.0025(5) 0.0031(5)
C3 0.0223(7) 0.0168(7) 0.0171(7) -0.0015(6) -0.0073(6) -0.0021(6)
C4 0.0313(9) 0.0233(8) 0.0287(9) 0.0018(7) -0.0083(7) 0.0041(7)
C5 0.0482(11) 0.0248(8) 0.0356(10) 0.0091(7) -0.0173(9) 0.0010(8)
C6 0.0468(11) 0.0302(9) 0.0258(9) 0.0093(7) -0.0110(8) -0.0138(8)
C7 0.0322(9) 0.0284(8) 0.0223(8) 0.0002(7) -0.0026(7) -0.0116(7)
C8 0.0251(8) 0.0187(7) 0.0219(7) 0.0000(6) -0.0033(6) -0.0037(6)
S 0.0129(2) 0.01596(19) 0.0209(2) 0.00296(13) -0.00207(13) -0.00126(13)
C9 0.0226(8) 0.0222(7) 0.0210(7) 0.0031(6) 0.0011(6) -0.0046(6)
C10 0.0236(8) 0.0163(7) 0.0373(9) 0.0016(7) 0.0097(7) 0.0041(6)
O 0.0168(6) 0.0305(6) 0.0332(6) 0.0109(5) -0.0091(5) -0.0085(5)

loop_
_atom_type_symbol
_atom_type_description
_atom_type_scat_dispersion_real
_atom_type_scat_dispersion_imag
_atom_type_scat_source
C C 0.0033 0.0016 'International Tables Vol C Tables 4.2.6.8 and 6.1.1.4'
H H 0.0000 0.0000 'International Tables Vol C Tables 4.2.6.8 and 6.1.1.4'
N N 0.0061 0.0033 'International Tables Vol C Tables 4.2.6.8 and 6.1.1.4'
O O 0.0106 0.0060 'International Tables Vol C Tables 4.2.6.8 and 6.1.1.4'
S S 0.1246 0.1234 'International Tables Vol C Tables 4.2.6.8 and 6.1.1.4'

loop_
_geom_angle_atom_site_label_1
_geom_angle_atom_site_label_2
_geom_angle_atom_site_label_3
_geom_angle
N1 C1 C2 177.57(18)
C1 C2 C3 121.38(13)
C1 C2 S 117.47(12)
C3 C2 S 121.03(11)
C8 C3 C4 117.60(15)
C8 C3 C2 123.68(13)
C4 C3 C2 118.72(14)
C5 C4 C3 120.82(17)
C5 C4 H4 119.6
C3 C4 H4 119.6
C6 C5 C4 120.94(17)
C6 C5 H5 119.5
C4 C5 H5 119.5
C5 C6 C7 118.93(16)
C5 C6 H6 120.5
C7 C6 H6 120.5
C6 C7 C8 120.59(17)
C6 C7 H7 119.7
C8 C7 H7 119.7
C7 C8 C3 121.09(15)
C7 C8 H8 119.5
C3 C8 H8 119.5
O S C2 113.21(7)
O S C9 113.06(7)
C2 S C9 106.95(8)
O S C10 107.53(8)
C2 S C10 112.92(8)
C9 S C10 102.78(8)
S C9 H9A 109.5
S C9 H9B 109.5
H9A C9 H9B 109.5
S C9 H9C 109.5
H9A C9 H9C 109.5
H9B C9 H9C 109.5
S C10 H10A 109.5
S C10 H10B 109.5
H10A C10 H10B 109.5
S C10 H10C 109.5
H10A C10 H10C 109.5
H10B C10 H10C 109.5

loop_
_geom_bond_atom_site_label_1
_geom_bond_atom_site_label_2
_geom_bond_distance
N1 C1 1.156(2)
C1 C2 1.408(2)
C2 C3 1.472(2)
C2 S 1.6750(15)
C3 C8 1.397(2)
C3 C4 1.406(2)
C4 C5 1.385(3)
C4 H4 0.9500
C5 C6 1.384(3)
C5 H5 0.9500
C6 C7 1.386(3)
C6 H6 0.9500
C7 C8 1.390(2)
C7 H7 0.9500
C8 H8 0.9500
S O 1.4540(11)
S C9 1.7591(16)
S C10 1.7718(16)
C9 H9A 0.9800
C9 H9B 0.9800
C9 H9C 0.9800
C10 H10A 0.9800
C10 H10B 0.9800
C10 H10C 0.9800

loop_
_geom_torsion_atom_site_label_1
_geom_torsion_atom_site_label_2
_geom_torsion_atom_site_label_3
_geom_torsion_atom_site_label_4
_geom_torsion
N1 C1 C2 C3 10(4)
N1 C1 C2 S -174(100)
C1 C2 C3 C8 -161.48(14)
S C2 C3 C8 22.6(2)
C1 C2 C3 C4 19.4(2)
S C2 C3 C4 -156.55(12)
C8 C3 C4 C5 1.6(2)
C2 C3 C4 C5 -179.27(15)
C3 C4 C5 C6 0.0(3)
C4 C5 C6 C7 -1.3(3)
C5 C6 C7 C8 1.2(2)
C6 C7 C8 C3 0.4(2)
C4 C3 C8 C7 -1.8(2)
C2 C3 C8 C7 179.13(14)
C1 C2 S O -135.96(12)
C3 C2 S O 40.16(14)
C1 C2 S C9 -10.78(15)
C3 C2 S C9 165.34(12)
C1 C2 S C10 101.55(13)
C3 C2 S C10 -82.33(14)
